data_7206101
loop_
_publ_author_name
'B\;akowicz, Julia'
'Skar\.zewski, Jacek'
'Turowska-Tyrk, Ilona'

_publ_section_title
;
 Photo-induced structural changes in two crystal forms with different
 numbers of independent molecules
;
_journal_issue 13
_journal_name_full CrystEngComm
_journal_page_first 4332
_journal_paper_doi 10.1039/c0ce00795a
_journal_volume 13
_journal_year 2011
_chemical_absolute_configuration syn
_chemical_formula_sum 'C33 H39 N O4'
_chemical_formula_weight 513.65
_chemical_name_systematic
;
?
;
_space_group_IT_number 19
_symmetry_cell_setting orthorhombic
_symmetry_space_group_name_Hall 'P 2ac 2ab'
_symmetry_space_group_name_H-M 'P 21 21 21'
_atom_sites_solution_hydrogens geom
_atom_sites_solution_primary direct
_atom_sites_solution_secondary difmap
_audit_creation_method SHELXL-97
_cell_angle_alpha 90.00
_cell_angle_beta 90.00
_cell_angle_gamma 90.00
_cell_formula_units_Z 4
_cell_length_a 9.2818(15)
_cell_length_b 11.418(2)
_cell_length_c 28.183(5)
_cell_measurement_reflns_used 1000
_cell_measurement_temperature 299(2)
_cell_measurement_theta_max 13.4
_cell_measurement_theta_min 4.0
_cell_volume 2986.8(9)
_computing_cell_refinement 'CRYSALIS (Oxford Diffraction, 2003)'
_computing_data_collection 'CRYSALIS (Oxford Diffraction, 2003)'
_computing_data_reduction 'CRYSALIS (Oxford Diffraction, 2003)'
_computing_molecular_graphics 'ORTEP-3 for Windows (Farrugia, 1997)'
_computing_publication_material 'SHELXL97 (Sheldrick, 2008)'
_computing_structure_refinement 'SHELXL97 (Sheldrick, 2008)'
_computing_structure_solution 'SHELXS97 (Sheldrick, 2008)'
_diffrn_ambient_temperature 299(2)
_diffrn_measured_fraction_theta_full 0.991
_diffrn_measured_fraction_theta_max 0.991
_diffrn_measurement_device_type 'KM4CCD diffractometer'
_diffrn_measurement_method '\w scans'
_diffrn_radiation_monochromator graphite
_diffrn_radiation_source 'fine-focus sealed tube'
_diffrn_radiation_type MoK\a
_diffrn_radiation_wavelength 0.71073
_diffrn_reflns_av_R_equivalents 0.0529
_diffrn_reflns_av_sigmaI/netI 0.0406
_diffrn_reflns_limit_h_max 8
_diffrn_reflns_limit_h_min -11
_diffrn_reflns_limit_k_max 13
_diffrn_reflns_limit_k_min -13
_diffrn_reflns_limit_l_max 29
_diffrn_reflns_limit_l_min -33
_diffrn_reflns_number 14591
_diffrn_reflns_theta_full 25.00
_diffrn_reflns_theta_max 25.00
_diffrn_reflns_theta_min 4.03
_exptl_absorpt_coefficient_mu 0.074
_exptl_absorpt_correction_type none
_exptl_crystal_colour colourless
_exptl_crystal_density_diffrn 1.142
_exptl_crystal_density_method 'not measured'
_exptl_crystal_description block
_exptl_crystal_F_000 1104
_exptl_crystal_size_max 0.40
_exptl_crystal_size_mid 0.20
_exptl_crystal_size_min 0.15
_refine_diff_density_max 0.199
_refine_diff_density_min -0.207
_refine_diff_density_rms 0.037
_refine_ls_extinction_method none
_refine_ls_goodness_of_fit_ref 1.142
_refine_ls_hydrogen_treatment constr
_refine_ls_matrix_type full
_refine_ls_number_parameters 384
_refine_ls_number_reflns 2968
_refine_ls_number_restraints 280
_refine_ls_restrained_S_all 1.259
_refine_ls_R_factor_all 0.1173
_refine_ls_R_factor_gt 0.0802
_refine_ls_shift/su_max 0.000
_refine_ls_shift/su_mean 0.000
_refine_ls_structure_factor_coef Fsqd
_refine_ls_weighting_details 'calc w=1/[\s^2^(Fo^2^)+(0.1395P)^2^+0.0000P] where P=(Fo^2^+2Fc^2^)/3'
_refine_ls_weighting_scheme calc
_refine_ls_wR_factor_gt 0.2164
_refine_ls_wR_factor_ref 0.2464
_reflns_number_gt 1944
_reflns_number_total 2968
_reflns_threshold_expression >2sigma(I)
_cod_data_source_file c0ce00795a.txt
_cod_data_source_block 81.2%P
_cod_depositor_comments
;
The following automatic conversions were performed:

'_symmetry_cell_setting' value 'Orthorhombic' changed to
'orthorhombic' according to
/home/saulius/struct/CIF-dictionaries/cif_core.dic dictionary named
'cif_core.dic' version 2.4.1 from 2010-06-29.

Automatic conversion script
Id: cif_fix_values 1715 2011-07-08 13:25:40Z adriana 
;
_cod_database_code 7206101

loop_
_symmetry_equiv_pos_as_xyz
'x, y, z'
'-x+1/2, -y, z+1/2'
'-x, y+1/2, -z+1/2'
'x+1/2, -y+1/2, -z'

loop_
_atom_site_label
_atom_site_type_symbol
_atom_site_fract_x
_atom_site_fract_y
_atom_site_fract_z
_atom_site_U_iso_or_equiv
_atom_site_adp_type
_atom_site_occupancy
_atom_site_symmetry_multiplicity
_atom_site_calc_flag
_atom_site_refinement_flags
_atom_site_disorder_assembly
_atom_site_disorder_group
N1R N 0.733(5) 0.275(3) -0.0055(16) 0.085(11) Uiso 0.188(10) 1 d PDU A 1
H1R H 0.6445 0.2513 -0.0065 0.102 Uiso 0.188(10) 1 calc PR A 1
O1R O 0.507(5) -0.242(5) 0.101(2) 0.089(11) Uiso 0.188(10) 1 d PDU A 1
O2R O 0.932(6) 0.266(4) 0.039(2) 0.065(9) Uiso 0.188(10) 1 d PDU A 1
O3R O 0.758(4) 0.581(2) -0.0190(16) 0.128(16) Uiso 0.188(10) 1 d PD A 1
O4R O 0.582(7) 0.468(4) 0.005(3) 0.103(10) Uiso 0.188(10) 1 d PDU A 1
C1R C 0.631(3) -0.217(3) 0.1953(8) 0.075(18) Uiso 0.188(10) 1 d PD A 1
C2R C 0.690(3) -0.261(3) 0.2366(8) 0.071(8) Uiso 0.188(10) 1 d PDU A 1
H2R H 0.6390 -0.2524 0.2649 0.085 Uiso 0.188(10) 1 calc PR A 1
C3R C 0.820(3) -0.317(3) 0.2373(8) 0.073(13) Uiso 0.188(10) 1 d PDU A 1
C4R C 0.899(3) -0.324(5) 0.1962(9) 0.096(15) Uiso 0.188(10) 1 d PDU A 1
H4R H 0.9929 -0.3524 0.1976 0.115 Uiso 0.188(10) 1 calc PR A 1
C5R C 0.842(3) -0.289(3) 0.1518(8) 0.075(9) Uiso 0.188(10) 1 d PDU A 1
C6R C 0.706(3) -0.238(4) 0.1533(7) 0.074(18) Uiso 0.188(10) 1 d PDU A 1
C7R C 0.630(3) -0.205(2) 0.1082(9) 0.093(10) Uiso 0.188(10) 1 d PDU A 1
C8R C 0.674(4) -0.092(3) 0.0872(11) 0.089(15) Uiso 0.188(10) 1 d PD A 1
C9R C 0.623(4) -0.064(3) 0.0423(10) 0.077(13) Uiso 0.188(10) 1 d PD A 1
H9R H 0.5573 -0.1124 0.0272 0.093 Uiso 0.188(10) 1 calc PR A 1
C10R C 0.671(4) 0.036(3) 0.0200(10) 0.064(14) Uiso 0.188(10) 1 d PD A 1
H10R H 0.6333 0.0570 -0.0094 0.077 Uiso 0.188(10) 1 calc PR A 1
C11R C 0.773(5) 0.105(3) 0.0414(13) 0.08(2) Uiso 0.188(10) 1 d PD A 1
C12R C 0.829(4) 0.073(3) 0.0853(12) 0.078(18) Uiso 0.188(10) 1 d PD A 1
H12R H 0.8914 0.1227 0.1012 0.094 Uiso 0.188(10) 1 calc PR A 1
C13R C 0.792(3) -0.032(3) 0.1051(10) 0.071(11) Uiso 0.188(10) 1 d PD A 1
H13R H 0.8453 -0.0627 0.1301 0.086 Uiso 0.188(10) 1 calc PR A 1
C14R C 0.507(3) -0.134(3) 0.1974(12) 0.098(11) Uiso 0.188(10) 1 d PDU A 1
H14R H 0.4769 -0.1175 0.1647 0.118 Uiso 0.188(10) 1 calc PR A 1
C15R C 0.382(3) -0.192(4) 0.222(2) 0.139(17) Uiso 0.188(10) 1 d PDU A 1
H15A H 0.3011 -0.1406 0.2226 0.209 Uiso 0.188(10) 1 calc PR A 1
H15B H 0.4097 -0.2106 0.2544 0.209 Uiso 0.188(10) 1 calc PR A 1
H15C H 0.3574 -0.2633 0.2060 0.209 Uiso 0.188(10) 1 calc PR A 1
C16R C 0.543(6) -0.018(3) 0.221(2) 0.16(2) Uiso 0.188(10) 1 d PDU A 1
H16A H 0.4587 0.0300 0.2223 0.237 Uiso 0.188(10) 1 calc PR A 1
H16B H 0.6170 0.0209 0.2033 0.237 Uiso 0.188(10) 1 calc PR A 1
H16C H 0.5770 -0.0327 0.2528 0.237 Uiso 0.188(10) 1 calc PR A 1
C17R C 0.889(4) -0.339(4) 0.2845(10) 0.130(7) Uiso 0.188(10) 1 d PDU A 1
H17R H 0.8089 -0.3178 0.3056 0.156 Uiso 0.188(10) 1 calc PR A 1
C18R C 0.998(6) -0.251(5) 0.300(2) 0.160(13) Uiso 0.188(10) 1 d PDU A 1
H18A H 0.9733 -0.1760 0.2868 0.240 Uiso 0.188(10) 1 calc PR A 1
H18B H 1.0912 -0.2742 0.2882 0.240 Uiso 0.188(10) 1 calc PR A 1
H18C H 0.9998 -0.2468 0.3337 0.240 Uiso 0.188(10) 1 calc PR A 1
C19R C 0.908(8) -0.460(4) 0.298(2) 0.132(13) Uiso 0.188(10) 1 d PDU A 1
H19A H 0.8297 -0.5054 0.2857 0.198 Uiso 0.188(10) 1 calc PR A 1
H19B H 0.9097 -0.4655 0.3320 0.198 Uiso 0.188(10) 1 calc PR A 1
H19C H 0.9972 -0.4881 0.2853 0.198 Uiso 0.188(10) 1 calc PR A 1
C20R C 0.894(4) -0.349(3) 0.1066(10) 0.084(10) Uiso 0.188(10) 1 d PDU A 1
H20R H 0.8405 -0.3137 0.0801 0.100 Uiso 0.188(10) 1 calc PR A 1
C21R C 0.860(7) -0.477(4) 0.106(2) 0.14(2) Uiso 0.188(10) 1 d PDU A 1
H21A H 0.8937 -0.5116 0.0773 0.206 Uiso 0.188(10) 1 calc PR A 1
H21B H 0.7579 -0.4885 0.1090 0.206 Uiso 0.188(10) 1 calc PR A 1
H21C H 0.9073 -0.5144 0.1328 0.206 Uiso 0.188(10) 1 calc PR A 1
C22R C 1.052(5) -0.326(5) 0.098(2) 0.111(18) Uiso 0.188(10) 1 d PDU A 1
H22A H 1.0712 -0.2434 0.1001 0.167 Uiso 0.188(10) 1 calc PR A 1
H22B H 1.0779 -0.3529 0.0666 0.167 Uiso 0.188(10) 1 calc PR A 1
H22C H 1.1088 -0.3670 0.1210 0.167 Uiso 0.188(10) 1 calc PR A 1
C23R C 0.828(5) 0.217(3) 0.0210(19) 0.067(11) Uiso 0.188(10) 1 d PDU A 1
C24R C 0.776(5) 0.376(2) -0.0326(11) 0.063(14) Uiso 0.188(10) 1 d PD A 1
H24R H 0.8798 0.3851 -0.0283 0.075 Uiso 0.188(10) 1 calc PR A 1
C25R C 0.706(4) 0.486(2) -0.0140(14) 0.079(18) Uiso 0.188(10) 1 d PD A 1
C26R C 0.503(9) 0.568(7) 0.022(4) 0.111(19) Uiso 0.188(10) 1 d PDU A 1
H26A H 0.4710 0.6139 -0.0047 0.166 Uiso 0.188(10) 1 calc PR A 1
H26B H 0.5632 0.6145 0.0419 0.166 Uiso 0.188(10) 1 calc PR A 1
H26C H 0.4203 0.5416 0.0396 0.166 Uiso 0.188(10) 1 calc PR A 1
C27R C 0.750(6) 0.358(3) -0.0854(12) 0.12(3) Uiso 0.188(10) 1 d PD A 1
H27A H 0.6473 0.3500 -0.0913 0.138 Uiso 0.188(10) 1 calc PR A 1
H27B H 0.7847 0.4249 -0.1029 0.138 Uiso 0.188(10) 1 calc PR A 1
C28R C 0.826(4) 0.250(2) -0.1020(13) 0.11(2) Uiso 0.188(10) 1 d PGD A 1
C29R C 0.756(3) 0.144(2) -0.1040(11) 0.088(12) Uiso 0.188(10) 1 d PGD A 1
H29R H 0.6582 0.1403 -0.0962 0.106 Uiso 0.188(10) 1 d PG A 1
C30R C 0.826(3) 0.0438(19) -0.1172(12) 0.093(12) Uiso 0.188(10) 1 d PG A 1
H30R H 0.7762 -0.0269 -0.1179 0.111 Uiso 0.188(10) 1 d PG A 1
C31R C 0.970(3) 0.046(2) -0.1293(13) 0.092(12) Uiso 0.188(10) 1 d PG A 1
H31R H 1.0181 -0.0222 -0.1376 0.110 Uiso 0.188(10) 1 d PG A 1
C32R C 1.039(3) 0.151(3) -0.1286(15) 0.107(17) Uiso 0.188(10) 1 d PG A 1
H32R H 1.1355 0.1549 -0.1375 0.128 Uiso 0.188(10) 1 d PG A 1
C33R C 0.969(4) 0.252(2) -0.1151(15) 0.107(17) Uiso 0.188(10) 1 d PGDU A 1
H33R H 1.0193 0.3223 -0.1148 0.128 Uiso 0.188(10) 1 d PG A 1
N1P N 0.7347(10) 0.2719(8) -0.0129(4) 0.078(3) Uani 0.812(10) 1 d PDU A 2
H1P H 0.6513 0.2410 -0.0174 0.094 Uiso 0.812(10) 1 calc PR A 2
O1P O 0.4992(14) -0.2363(12) 0.0982(5) 0.094(3) Uani 0.812(10) 1 d PDU A 2
O2P O 0.9365(12) 0.2713(11) 0.0303(5) 0.077(3) Uani 0.812(10) 1 d PDU A 2
O3P O 0.7448(9) 0.5722(7) -0.0489(4) 0.121(3) Uani 0.812(10) 1 d PD A 2
O4P O 0.6004(17) 0.4721(10) -0.0010(7) 0.106(3) Uani 0.812(10) 1 d PDU A 2
C1P C 0.6549(10) -0.2038(9) 0.1988(3) 0.077(4) Uiso 0.812(10) 1 d PD A 2
C2P C 0.7250(9) -0.2368(8) 0.2398(3) 0.086(3) Uiso 0.812(10) 1 d PDU A 2
H2P H 0.6927 -0.2143 0.2696 0.103 Uiso 0.812(10) 1 calc PR A 2
C3P C 0.8472(11) -0.3059(10) 0.2337(3) 0.095(4) Uiso 0.812(10) 1 d PDU A 2
C4P C 0.8924(11) -0.3397(11) 0.1893(3) 0.092(4) Uiso 0.812(10) 1 d PDU A 2
H4P H 0.9731 -0.3876 0.1869 0.110 Uiso 0.812(10) 1 calc PR A 2
C5P C 0.8222(10) -0.3050(9) 0.1475(3) 0.083(3) Uiso 0.812(10) 1 d PDU A 2
C6P C 0.7013(10) -0.2362(10) 0.1551(3) 0.073(4) Uiso 0.812(10) 1 d PDU A 2
C7P C 0.5896(7) -0.1673(5) 0.1273(2) 0.064(2) Uani 0.812(10) 1 d PDU A 2
C8P C 0.6518(8) -0.0655(6) 0.0992(3) 0.060(2) Uiso 0.812(10) 1 d PD A 2
C9P C 0.6033(9) -0.0407(7) 0.0543(3) 0.065(3) Uiso 0.812(10) 1 d PD A 2
H9P H 0.5335 -0.0884 0.0407 0.078 Uiso 0.812(10) 1 calc PR A 2
C10P C 0.6557(10) 0.0532(8) 0.0291(3) 0.071(4) Uiso 0.812(10) 1 d PD A 2
H10P H 0.6188 0.0688 -0.0009 0.085 Uiso 0.812(10) 1 calc PR A 2
C11P C 0.7608(10) 0.1242(8) 0.0471(3) 0.059(3) Uiso 0.812(10) 1 d PD A 2
C12P C 0.8140(9) 0.0975(8) 0.0916(3) 0.062(3) Uiso 0.812(10) 1 d PD A 2
H12P H 0.8864 0.1437 0.1046 0.075 Uiso 0.812(10) 1 calc PR A 2
C13P C 0.7620(8) 0.0046(6) 0.1166(3) 0.061(2) Uiso 0.812(10) 1 d PD A 2
H13P H 0.8013 -0.0124 0.1462 0.073 Uiso 0.812(10) 1 calc PR A 2
C14P C 0.5248(8) -0.1367(6) 0.1799(3) 0.080(2) Uani 0.812(10) 1 d PDU A 2
C15P C 0.3812(9) -0.1987(8) 0.1872(4) 0.101(3) Uani 0.812(10) 1 d PDU A 2
H15D H 0.3902 -0.2794 0.1781 0.152 Uiso 0.812(10) 1 calc PR A 2
H15E H 0.3086 -0.1618 0.1681 0.152 Uiso 0.812(10) 1 calc PR A 2
H15F H 0.3542 -0.1940 0.2201 0.152 Uiso 0.812(10) 1 calc PR A 2
C16P C 0.5148(11) -0.0119(6) 0.1956(3) 0.088(3) Uani 0.812(10) 1 d PDU A 2
H16D H 0.4311 0.0237 0.1817 0.132 Uiso 0.812(10) 1 calc PR A 2
H16E H 0.5994 0.0297 0.1856 0.132 Uiso 0.812(10) 1 calc PR A 2
H16F H 0.5074 -0.0089 0.2295 0.132 Uiso 0.812(10) 1 calc PR A 2
C17P C 0.9287(12) -0.3474(10) 0.2787(3) 0.141(4) Uani 0.812(10) 1 d PDU A 2
H17P H 0.8725 -0.3221 0.3063 0.169 Uiso 0.812(10) 1 calc PR A 2
C18P C 1.0720(14) -0.2900(14) 0.2817(5) 0.170(6) Uani 0.812(10) 1 d PDU A 2
H18D H 1.0604 -0.2066 0.2796 0.255 Uiso 0.812(10) 1 calc PR A 2
H18E H 1.1318 -0.3168 0.2561 0.255 Uiso 0.812(10) 1 calc PR A 2
H18F H 1.1165 -0.3094 0.3114 0.255 Uiso 0.812(10) 1 calc PR A 2
C19P C 0.9391(16) -0.4746(10) 0.2805(5) 0.143(6) Uani 0.812(10) 1 d PDU A 2
H19D H 0.8446 -0.5080 0.2780 0.215 Uiso 0.812(10) 1 calc PR A 2
H19E H 0.9820 -0.4977 0.3101 0.215 Uiso 0.812(10) 1 calc PR A 2
H19F H 0.9977 -0.5018 0.2547 0.215 Uiso 0.812(10) 1 calc PR A 2
C20P C 0.8824(12) -0.3303(10) 0.0985(3) 0.099(3) Uani 0.812(10) 1 d PDU A 2
H20P H 0.8199 -0.2915 0.0753 0.118 Uiso 0.812(10) 1 calc PR A 2
C21P C 0.8798(18) -0.4598(10) 0.0879(5) 0.133(5) Uani 0.812(10) 1 d PDU A 2
H21D H 0.9161 -0.4732 0.0565 0.199 Uiso 0.812(10) 1 calc PR A 2
H21E H 0.7826 -0.4882 0.0900 0.199 Uiso 0.812(10) 1 calc PR A 2
H21F H 0.9390 -0.5005 0.1105 0.199 Uiso 0.812(10) 1 calc PR A 2
C22P C 1.0317(15) -0.2816(14) 0.0925(6) 0.141(6) Uani 0.812(10) 1 d PDU A 2
H22D H 1.0661 -0.2990 0.0611 0.212 Uiso 0.812(10) 1 calc PR A 2
H22E H 1.0949 -0.3164 0.1155 0.212 Uiso 0.812(10) 1 calc PR A 2
H22F H 1.0297 -0.1983 0.0970 0.212 Uiso 0.812(10) 1 calc PR A 2
C23P C 0.8169(11) 0.2292(9) 0.0222(4) 0.063(3) Uani 0.812(10) 1 d PDU A 2
C24P C 0.7780(13) 0.3663(7) -0.0432(4) 0.081(4) Uani 0.812(10) 1 d PD A 2
H24P H 0.8822 0.3766 -0.0394 0.097 Uiso 0.812(10) 1 calc PR A 2
C25P C 0.7072(10) 0.4803(8) -0.0312(4) 0.085(3) Uani 0.812(10) 1 d PD A 2
C26P C 0.523(3) 0.5773(15) 0.0116(9) 0.129(6) Uani 0.812(10) 1 d PDU A 2
H26D H 0.4673 0.5634 0.0398 0.194 Uiso 0.812(10) 1 calc PR A 2
H26E H 0.4597 0.5988 -0.0139 0.194 Uiso 0.812(10) 1 calc PR A 2
H26F H 0.5902 0.6396 0.0173 0.194 Uiso 0.812(10) 1 calc PR A 2
C27P C 0.7494(12) 0.3367(8) -0.0951(3) 0.084(3) Uani 0.812(10) 1 d PD A 2
H27C H 0.6474 0.3205 -0.0990 0.101 Uiso 0.812(10) 1 calc PR A 2
H27D H 0.7722 0.4047 -0.1143 0.101 Uiso 0.812(10) 1 calc PR A 2
C28P C 0.8314(8) 0.2365(5) -0.1130(3) 0.075(3) Uiso 0.812(10) 1 d PGD A 2
C29P C 0.7659(7) 0.1317(6) -0.1225(3) 0.110(4) Uiso 0.812(10) 1 d PGD A 2
H29P H 0.6676 0.1232 -0.1171 0.131 Uiso 0.812(10) 1 d PG A 2
C30P C 0.8440(9) 0.0389(5) -0.1400(3) 0.137(4) Uiso 0.812(10) 1 d PG A 2
H30P H 0.7982 -0.0324 -0.1453 0.164 Uiso 0.812(10) 1 d PG A 2
C31P C 0.9878(10) 0.0495(7) -0.1500(3) 0.126(4) Uiso 0.812(10) 1 d PG A 2
H31P H 1.0397 -0.0130 -0.1624 0.151 Uiso 0.812(10) 1 d PG A 2
C32P C 1.0530(7) 0.1546(8) -0.1410(3) 0.118(5) Uiso 0.812(10) 1 d PG A 2
H32P H 1.1505 0.1639 -0.1477 0.141 Uiso 0.812(10) 1 d PG A 2
C33P C 0.9762(8) 0.2468(6) -0.1224(3) 0.088(3) Uiso 0.812(10) 1 d PGDU A 2
H33P H 1.0230 0.3171 -0.1162 0.106 Uiso 0.812(10) 1 d PG A 2

loop_
_atom_site_aniso_label
_atom_site_aniso_U_11
_atom_site_aniso_U_22
_atom_site_aniso_U_33
_atom_site_aniso_U_23
_atom_site_aniso_U_13
_atom_site_aniso_U_12
N1P 0.054(3) 0.094(5) 0.085(6) 0.037(4) 0.000(3) -0.003(3)
O1P 0.097(5) 0.082(4) 0.102(5) 0.001(3) -0.018(3) -0.020(4)
O2P 0.053(3) 0.094(5) 0.083(7) 0.023(4) -0.002(4) -0.005(3)
O3P 0.116(6) 0.092(5) 0.154(8) 0.040(5) 0.004(6) 0.022(4)
O4P 0.116(7) 0.102(5) 0.100(8) -0.014(4) 0.026(5) 0.004(4)
C7P 0.066(4) 0.056(4) 0.072(5) -0.007(3) 0.004(4) -0.001(4)
C14P 0.078(5) 0.080(5) 0.082(6) 0.013(4) 0.020(4) 0.010(4)
C15P 0.094(6) 0.094(6) 0.116(8) 0.006(5) 0.041(6) -0.011(5)
C16P 0.099(6) 0.080(6) 0.084(6) -0.004(4) 0.001(5) 0.006(5)
C17P 0.144(8) 0.157(8) 0.120(7) 0.090(6) 0.051(6) 0.079(7)
C18P 0.155(10) 0.211(13) 0.144(10) 0.106(10) 0.000(9) -0.009(10)
C19P 0.131(10) 0.152(10) 0.147(12) 0.086(9) -0.030(9) 0.009(8)
C20P 0.101(7) 0.115(8) 0.080(6) 0.016(5) 0.015(5) 0.048(6)
C21P 0.154(11) 0.114(9) 0.130(11) -0.020(8) 0.032(9) 0.025(9)
C22P 0.145(11) 0.148(13) 0.131(10) 0.024(10) 0.048(9) -0.018(11)
C23P 0.052(4) 0.082(5) 0.056(4) 0.003(4) 0.003(3) 0.021(4)
C24P 0.071(6) 0.092(7) 0.080(7) 0.013(5) -0.002(5) -0.003(5)
C25P 0.083(7) 0.097(9) 0.076(8) 0.010(5) -0.011(5) -0.003(5)
C26P 0.154(14) 0.106(8) 0.128(15) -0.022(9) 0.039(9) 0.015(9)
C27P 0.080(6) 0.110(7) 0.063(5) 0.029(5) -0.005(5) -0.014(6)

loop_
_atom_type_symbol
_atom_type_description
_atom_type_scat_dispersion_real
_atom_type_scat_dispersion_imag
_atom_type_scat_source
C C 0.0033 0.0000 'International Tables Vol C Tables 4.2.6.8 and 6.1.1.4'
H H 0.0000 0.0000 'International Tables Vol C Tables 4.2.6.8 and 6.1.1.4'
N N 0.0061 0.0000 'International Tables Vol C Tables 4.2.6.8 and 6.1.1.4'
O O 0.0106 0.0000 'International Tables Vol C Tables 4.2.6.8 and 6.1.1.4'

loop_
_geom_angle_atom_site_label_1
_geom_angle_atom_site_label_2
_geom_angle_atom_site_label_3
_geom_angle
_geom_angle_site_symmetry_1
_geom_angle_site_symmetry_3
_geom_angle_publ_flag
C23R N1R C24R 121(2) . . ?
C23R N1R H1R 119.7 . . ?
C24R N1R H1R 119.7 . . ?
C25R O4R C26R 118(2) . . ?
C2R C1R C6R 117.2(12) . . ?
C2R C1R C14R 120.2(14) . . ?
C6R C1R C14R 121.9(14) . . ?
C3R C2R C1R 122.0(13) . . ?
C3R C2R H2R 119.0 . . ?
C1R C2R H2R 119.0 . . ?
C2R C3R C4R 119.1(13) . . ?
C2R C3R C17R 117.8(15) . . ?
C4R C3R C17R 120.9(15) . . ?
C3R C4R C5R 121.9(14) . . ?
C3R C4R H4R 119.1 . . ?
C5R C4R H4R 119.1 . . ?
C6R C5R C4R 115.7(12) . . ?
C6R C5R C20R 120.0(15) . . ?
C4R C5R C20R 119.5(15) . . ?
C5R C6R C1R 123.4(11) . . ?
C5R C6R C7R 120.7(13) . . ?
C1R C6R C7R 115.8(13) . . ?
O1R C7R C8R 119.2(19) . . ?
O1R C7R C6R 119.3(18) . . ?
C8R C7R C6R 115.3(16) . . ?
C9R C8R C13R 118.9(14) . . ?
C9R C8R C7R 118.5(14) . . ?
C13R C8R C7R 120.2(14) . . ?
C10R C9R C8R 120.1(14) . . ?
C10R C9R H9R 119.9 . . ?
C8R C9R H9R 119.9 . . ?
C9R C10R C11R 120.0(13) . . ?
C9R C10R H10R 120.0 . . ?
C11R C10R H10R 120.0 . . ?
C10R C11R C12R 119.3(12) . . ?
C10R C11R C23R 124.1(14) . . ?
C12R C11R C23R 116.5(13) . . ?
C13R C12R C11R 120.5(14) . . ?
C13R C12R H12R 119.7 . . ?
C11R C12R H12R 119.7 . . ?
C12R C13R C8R 118.8(14) . . ?
C12R C13R H13R 120.6 . . ?
C8R C13R H13R 120.6 . . ?
C1R C14R C15R 109.3(16) . . ?
C1R C14R C16R 113.3(17) . . ?
C15R C14R C16R 110.4(16) . . ?
C1R C14R H14R 107.9 . . ?
C15R C14R H14R 107.9 . . ?
C16R C14R H14R 107.9 . . ?
C14R C15R H15A 109.5 . . ?
C14R C15R H15B 109.5 . . ?
H15A C15R H15B 109.5 . . ?
C14R C15R H15C 109.5 . . ?
H15A C15R H15C 109.5 . . ?
H15B C15R H15C 109.5 . . ?
C14R C16R H16A 109.5 . . ?
C14R C16R H16B 109.5 . . ?
H16A C16R H16B 109.5 . . ?
C14R C16R H16C 109.5 . . ?
H16A C16R H16C 109.5 . . ?
H16B C16R H16C 109.5 . . ?
C19R C17R C18R 119.0(18) . . ?
C19R C17R C3R 116.6(17) . . ?
C18R C17R C3R 115.5(17) . . ?
C19R C17R H17R 100.0 . . ?
C18R C17R H17R 100.0 . . ?
C3R C17R H17R 100.0 . . ?
C17R C18R H18A 109.5 . . ?
C17R C18R H18B 109.5 . . ?
H18A C18R H18B 109.5 . . ?
C17R C18R H18C 109.5 . . ?
H18A C18R H18C 109.5 . . ?
H18B C18R H18C 109.5 . . ?
C17R C19R H19A 109.5 . . ?
C17R C19R H19B 109.5 . . ?
H19A C19R H19B 109.5 . . ?
C17R C19R H19C 109.5 . . ?
H19A C19R H19C 109.5 . . ?
H19B C19R H19C 109.5 . . ?
C21R C20R C22R 111.7(17) . . ?
C21R C20R C5R 112.0(17) . . ?
C22R C20R C5R 111.6(16) . . ?
C21R C20R H20R 107.1 . . ?
C22R C20R H20R 107.1 . . ?
C5R C20R H20R 107.1 . . ?
C20R C21R H21A 109.5 . . ?
C20R C21R H21B 109.5 . . ?
H21A C21R H21B 109.5 . . ?
C20R C21R H21C 109.5 . . ?
H21A C21R H21C 109.5 . . ?
H21B C21R H21C 109.5 . . ?
C20R C22R H22A 109.5 . . ?
C20R C22R H22B 109.5 . . ?
H22A C22R H22B 109.5 . . ?
C20R C22R H22C 109.5 . . ?
H22A C22R H22C 109.5 . . ?
H22B C22R H22C 109.5 . . ?
O2R C23R N1R 122(2) . . ?
O2R C23R C11R 119.9(18) . . ?
N1R C23R C11R 114.4(17) . . ?
N1R C24R C25R 111.6(17) . . ?
N1R C24R C27R 111.2(17) . . ?
C25R C24R C27R 113.0(16) . . ?
N1R C24R H24R 106.9 . . ?
C25R C24R H24R 106.9 . . ?
C27R C24R H24R 106.9 . . ?
O3R C25R O4R 123.7(18) . . ?
O3R C25R C24R 123.0(17) . . ?
O4R C25R C24R 113.1(16) . . ?
C28R C27R C24R 110.4(16) . . ?
C28R C27R H27A 109.6 . . ?
C24R C27R H27A 109.6 . . ?
C28R C27R H27B 109.6 . . ?
C24R C27R H27B 109.6 . . ?
H27A C27R H27B 108.1 . . ?
C29R C28R C33R 117.2 . . ?
C29R C28R C27R 120.9(13) . . ?
C33R C28R C27R 121.8(13) . . ?
C30R C29R C28R 121.3 . . ?
C29R C30R C31R 121.0 . . ?
C32R C31R C30R 118.1 . . ?
C31R C32R C33R 121.2 . . ?
C32R C33R C28R 121.2 . . ?
C23P N1P C24P 123.6(7) . . ?
C23P N1P H1P 118.2 . . ?
C24P N1P H1P 118.2 . . ?
C25P O4P C26P 118.5(9) . . ?
C6P C1P C2P 122.4(6) . . ?
C6P C1P C14P 94.0(6) . . ?
C2P C1P C14P 143.5(7) . . ?
C1P C2P C3P 115.9(7) . . ?
C1P C2P H2P 122.1 . . ?
C3P C2P H2P 122.1 . . ?
C4P C3P C2P 121.3(7) . . ?
C4P C3P C17P 120.7(7) . . ?
C2P C3P C17P 118.0(7) . . ?
C3P C4P C5P 122.9(7) . . ?
C3P C4P H4P 118.5 . . ?
C5P C4P H4P 118.5 . . ?
C6P C5P C4P 113.9(6) . . ?
C6P C5P C20P 123.2(7) . . ?
C4P C5P C20P 122.6(7) . . ?
C1P C6P C5P 123.6(6) . . ?
C1P C6P C7P 96.4(5) . . ?
C5P C6P C7P 139.9(7) . . ?
O1P C7P C8P 110.5(6) . . ?
O1P C7P C6P 114.6(7) . . ?
C8P C7P C6P 113.9(6) . . ?
O1P C7P C14P 115.2(8) . . ?
C8P C7P C14P 116.6(6) . . ?
C6P C7P C14P 83.9(4) . . ?
C9P C8P C13P 116.6(5) . . ?
C9P C8P C7P 120.9(5) . . ?
C13P C8P C7P 122.5(5) . . ?
C8P C9P C10P 121.4(7) . . ?
C8P C9P H9P 119.3 . . ?
C10P C9P H9P 119.3 . . ?
C11P C10P C9P 121.5(7) . . ?
C11P C10P H10P 119.2 . . ?
C9P C10P H10P 119.2 . . ?
C10P C11P C12P 117.5(6) . . ?
C10P C11P C23P 123.6(6) . . ?
C12P C11P C23P 118.8(6) . . ?
C13P C12P C11P 121.0(7) . . ?
C13P C12P H12P 119.5 . . ?
C11P C12P H12P 119.5 . . ?
C12P C13P C8P 121.8(6) . . ?
C12P C13P H13P 119.1 . . ?
C8P C13P H13P 119.1 . . ?
C16P C14P C15P 110.4(6) . . ?
C16P C14P C1P 115.1(7) . . ?
C15P C14P C1P 114.3(7) . . ?
C16P C14P C7P 119.6(6) . . ?
C15P C14P C7P 110.2(6) . . ?
C1P C14P C7P 85.3(5) . . ?
C14P C15P H15D 109.5 . . ?
C14P C15P H15E 109.5 . . ?
H15D C15P H15E 109.5 . . ?
C14P C15P H15F 109.5 . . ?
H15D C15P H15F 109.5 . . ?
H15E C15P H15F 109.5 . . ?
C14P C16P H16D 109.5 . . ?
C14P C16P H16E 109.5 . . ?
H16D C16P H16E 109.5 . . ?
C14P C16P H16F 109.5 . . ?
H16D C16P H16F 109.5 . . ?
H16E C16P H16F 109.5 . . ?
C19P C17P C18P 112.2(9) . . ?
C19P C17P C3P 111.5(9) . . ?
C18P C17P C3P 110.4(8) . . ?
C19P C17P H17P 107.5 . . ?
C18P C17P H17P 107.5 . . ?
C3P C17P H17P 107.5 . . ?
C17P C18P H18D 109.5 . . ?
C17P C18P H18E 109.5 . . ?
H18D C18P H18E 109.5 . . ?
C17P C18P H18F 109.5 . . ?
H18D C18P H18F 109.5 . . ?
H18E C18P H18F 109.5 . . ?
C17P C19P H19D 109.5 . . ?
C17P C19P H19E 109.5 . . ?
H19D C19P H19E 109.5 . . ?
C17P C19P H19F 109.5 . . ?
H19D C19P H19F 109.5 . . ?
H19E C19P H19F 109.5 . . ?
C22P C20P C21P 110.8(9) . . ?
C22P C20P C5P 111.8(8) . . ?
C21P C20P C5P 111.2(8) . . ?
C22P C20P H20P 107.6 . . ?
C21P C20P H20P 107.6 . . ?
C5P C20P H20P 107.6 . . ?
C20P C21P H21D 109.5 . . ?
C20P C21P H21E 109.5 . . ?
H21D C21P H21E 109.5 . . ?
C20P C21P H21F 109.5 . . ?
H21D C21P H21F 109.5 . . ?
H21E C21P H21F 109.5 . . ?
C20P C22P H22D 109.5 . . ?
C20P C22P H22E 109.5 . . ?
H22D C22P H22E 109.5 . . ?
C20P C22P H22F 109.5 . . ?
H22D C22P H22F 109.5 . . ?
H22E C22P H22F 109.5 . . ?
O2P C23P N1P 120.6(7) . . ?
O2P C23P C11P 122.9(6) . . ?
N1P C23P C11P 116.3(6) . . ?
N1P C24P C25P 113.4(8) . . ?
N1P C24P C27P 110.9(7) . . ?
C25P C24P C27P 109.4(8) . . ?
N1P C24P H24P 107.7 . . ?
C25P C24P H24P 107.7 . . ?
C27P C24P H24P 107.7 . . ?
O3P C25P O4P 123.2(9) . . ?
O3P C25P C24P 122.2(8) . . ?
O4P C25P C24P 114.6(7) . . ?
O4P C26P H26D 109.5 . . ?
O4P C26P H26E 109.5 . . ?
H26D C26P H26E 109.5 . . ?
O4P C26P H26F 109.5 . . ?
H26D C26P H26F 109.5 . . ?
H26E C26P H26F 109.5 . . ?
C28P C27P C24P 114.4(6) . . ?
C28P C27P H27C 108.7 . . ?
C24P C27P H27C 108.7 . . ?
C28P C27P H27D 108.7 . . ?
C24P C27P H27D 108.7 . . ?
H27C C27P H27D 107.6 . . ?
C29P C28P C33P 118.0 . . ?
C29P C28P C27P 121.3(5) . . ?
C33P C28P C27P 120.6(5) . . ?
C28P C29P C30P 120.7 . . ?
C28P C29P H29P 119.7 . . ?
C30P C29P H29P 119.7 . . ?
C31P C30P C29P 121.2 . . ?
C31P C30P H30P 119.4 . . ?
C29P C30P H30P 119.4 . . ?
C32P C31P C30P 118.1 . . ?
C32P C31P H31P 120.9 . . ?
C30P C31P H31P 120.9 . . ?
C31P C32P C33P 120.9 . . ?
C31P C32P H32P 119.6 . . ?
C33P C32P H32P 119.6 . . ?
C32P C33P C28P 121.0 . . ?
C32P C33P H33P 119.5 . . ?
C28P C33P H33P 119.5 . . ?

loop_
_geom_bond_atom_site_label_1
_geom_bond_atom_site_label_2
_geom_bond_distance
_geom_bond_site_symmetry_2
_geom_bond_publ_flag
N1R C23R 1.337(11) . ?
N1R C24R 1.444(12) . ?
N1R H1R 0.8600 . ?
O1R C7R 1.230(11) . ?
O2R C23R 1.225(11) . ?
O3R C25R 1.190(11) . ?
O4R C25R 1.290(11) . ?
O4R C26R 1.435(12) . ?
C1R C2R 1.378(10) . ?
C1R C6R 1.396(10) . ?
C1R C14R 1.495(10) . ?
C2R C3R 1.371(10) . ?
C2R H2R 0.9300 . ?
C3R C4R 1.372(11) . ?
C3R C17R 1.497(10) . ?
C4R C5R 1.418(10) . ?
C4R H4R 0.9300 . ?
C5R C6R 1.383(10) . ?
C5R C20R 1.524(11) . ?
C6R C7R 1.505(10) . ?
C7R C8R 1.481(10) . ?
C8R C9R 1.387(11) . ?
C8R C13R 1.391(11) . ?
C9R C10R 1.373(11) . ?
C9R H9R 0.9300 . ?
C10R C11R 1.378(10) . ?
C10R H10R 0.9300 . ?
C11R C12R 1.391(10) . ?
C11R C23R 1.483(10) . ?
C12R C13R 1.363(11) . ?
C12R H12R 0.9300 . ?
C13R H13R 0.9300 . ?
C14R C15R 1.507(11) . ?
C14R C16R 1.522(12) . ?
C14R H14R 0.9800 . ?
C15R H15A 0.9600 . ?
C15R H15B 0.9600 . ?
C15R H15C 0.9600 . ?
C16R H16A 0.9600 . ?
C16R H16B 0.9600 . ?
C16R H16C 0.9600 . ?
C17R C19R 1.435(11) . ?
C17R C18R 1.490(11) . ?
C17R H17R 0.9800 . ?
C18R H18A 0.9600 . ?
C18R H18B 0.9600 . ?
C18R H18C 0.9600 . ?
C19R H19A 0.9600 . ?
C19R H19B 0.9600 . ?
C19R H19C 0.9600 . ?
C20R C21R 1.501(12) . ?
C20R C22R 1.518(11) . ?
C20R H20R 0.9800 . ?
C21R H21A 0.9600 . ?
C21R H21B 0.9600 . ?
C21R H21C 0.9600 . ?
C22R H22A 0.9600 . ?
C22R H22B 0.9600 . ?
C22R H22C 0.9600 . ?
C24R C25R 1.507(11) . ?
C24R C27R 1.522(12) . ?
C24R H24R 0.9800 . ?
C26R H26A 0.9600 . ?
C26R H26B 0.9600 . ?
C26R H26C 0.9600 . ?
C27R C28R 1.491(10) . ?
C27R H27A 0.9700 . ?
C27R H27B 0.9700 . ?
C28R C29R 1.3754 . ?
C28R C33R 1.3831 . ?
C29R C30R 1.3701 . ?
C29R H29R 0.9300 . ?
C30R C31R 1.3771 . ?
C30R H30R 0.9300 . ?
C31R C32R 1.3617 . ?
C31R H31R 0.9300 . ?
C32R C33R 1.3725 . ?
C32R H32R 0.9300 . ?
C33R H33R 0.9300 . ?
N1P C23P 1.340(7) . ?
N1P C24P 1.432(7) . ?
N1P H1P 0.8600 . ?
O1P C7P 1.413(9) . ?
O2P C23P 1.232(7) . ?
O3P C25P 1.213(8) . ?
O4P C25P 1.310(8) . ?
O4P C26P 1.444(9) . ?
C1P C6P 1.355(8) . ?
C1P C2P 1.377(8) . ?
C1P C14P 1.527(8) . ?
C2P C3P 1.392(8) . ?
C2P H2P 0.9300 . ?
C3P C4P 1.375(8) . ?
C3P C17P 1.551(8) . ?
C4P C5P 1.404(8) . ?
C4P H4P 0.9300 . ?
C5P C6P 1.387(7) . ?
C5P C20P 1.516(8) . ?
C6P C7P 1.520(7) . ?
C7P C8P 1.520(7) . ?
C7P C14P 1.637(8) . ?
C8P C9P 1.372(7) . ?
C8P C13P 1.388(7) . ?
C9P C10P 1.375(7) . ?
C9P H9P 0.9300 . ?
C10P C11P 1.366(7) . ?
C10P H10P 0.9300 . ?
C11P C12P 1.380(7) . ?
C11P C23P 1.485(7) . ?
C12P C13P 1.363(7) . ?
C12P H12P 0.9300 . ?
C13P H13P 0.9300 . ?
C14P C16P 1.495(8) . ?
C14P C15P 1.523(8) . ?
C15P H15D 0.9600 . ?
C15P H15E 0.9600 . ?
C15P H15F 0.9600 . ?
C16P H16D 0.9600 . ?
C16P H16E 0.9600 . ?
C16P H16F 0.9600 . ?
C17P C19P 1.456(9) . ?
C17P C18P 1.486(10) . ?
C17P H17P 0.9800 . ?
C18P H18D 0.9600 . ?
C18P H18E 0.9600 . ?
C18P H18F 0.9600 . ?
C19P H19D 0.9600 . ?
C19P H19E 0.9600 . ?
C19P H19F 0.9600 . ?
C20P C22P 1.504(9) . ?
C20P C21P 1.508(9) . ?
C20P H20P 0.9800 . ?
C21P H21D 0.9600 . ?
C21P H21E 0.9600 . ?
C21P H21F 0.9600 . ?
C22P H22D 0.9600 . ?
C22P H22E 0.9600 . ?
C22P H22F 0.9600 . ?
C24P C25P 1.498(8) . ?
C24P C27P 1.526(9) . ?
C24P H24P 0.9800 . ?
C26P H26D 0.9600 . ?
C26P H26E 0.9600 . ?
C26P H26F 0.9600 . ?
C27P C28P 1.463(8) . ?
C27P H27C 0.9700 . ?
C27P H27D 0.9700 . ?
C28P C29P 1.3689 . ?
C28P C33P 1.3759 . ?
C29P C30P 1.3762 . ?
C29P H29P 0.9300 . ?
C30P C31P 1.3694 . ?
C30P H30P 0.9300 . ?
C31P C32P 1.3674 . ?
C31P H31P 0.9299 . ?
C32P C33P 1.3743 . ?
C32P H32P 0.9300 . ?
C33P H33P 0.9300 . ?
